data_4112813
loop_
_publ_author_name
'Akira Sekiguchi'
'Shigeyoshi Inoue'
'Masaaki Ichinohe'
'Yoriko Arai'

_publ_section_title
;
 Isolable Anion Radical of Blue Disilene (tBu2MeSi)2SiSi(SiMetBu2)2 Formed
 upon One-Electron Reduction: Synthesis and Characterization
;
_journal_name_full 'Journal of the American Chemical Society'
_journal_page_first 9626
_journal_page_last 9629
_journal_paper_doi 10.1021/ja040079y
_journal_volume 126
_journal_year 2004
_chemical_formula_sum 'C52 H116 Li O4 Si6'
_chemical_formula_weight 980.93
_chemical_name_systematic
;
  Tetrakis(tetrahydrofuran)lithium(I) 1,1,4,4-tetra-tert-butyl
  -2,3-Tetrakis[di-tert-butyl(methyl)silyl]-1,4-dimethyltetrasilane-2-yl-3-ide
;
_space_group_IT_number 19
_symmetry_cell_setting orthorhombic
_symmetry_space_group_name_Hall 'P 2ac 2ab'
_symmetry_space_group_name_H-M 'P 21 21 21'
_atom_sites_solution_hydrogens geom
_atom_sites_solution_primary direct
_atom_sites_solution_secondary difmap
_audit_creation_method SHELXL-97
_cell_angle_alpha 90.00
_cell_angle_beta 90.00
_cell_angle_gamma 90.00
_cell_formula_units_Z 4
_cell_length_a 12.0720(3)
_cell_length_b 21.5670(10)
_cell_length_c 24.2500(11)
_cell_measurement_reflns_used 61161
_cell_measurement_temperature 200.0(1)
_cell_measurement_theta_max 28.02
_cell_measurement_theta_min 2.07
_cell_volume 6313.7(4)
_computing_cell_refinement 'HKL scalepack'
_computing_data_collection 'MacScience Xpress'
_computing_data_reduction Denzo
_computing_molecular_graphics ORTEP
_computing_publication_material CIFTAB
_computing_structure_refinement 'SHELXL-97 (Sheldrick, 1997)'
_computing_structure_solution SIR92
_diffrn_ambient_temperature 200.0(1)
_diffrn_measured_fraction_theta_full 0.933
_diffrn_measured_fraction_theta_max 0.933
_diffrn_measurement_device 'MacScience DIP2030 Image plate'
_diffrn_radiation_monochromator graphite
_diffrn_radiation_source 'rotating anode'
_diffrn_radiation_type MoK\a
_diffrn_radiation_wavelength 0.71070
_diffrn_reflns_av_R_equivalents 0.0450
_diffrn_reflns_av_sigmaI/netI 0.0306
_diffrn_reflns_limit_h_max 14
_diffrn_reflns_limit_h_min 0
_diffrn_reflns_limit_k_max 28
_diffrn_reflns_limit_k_min 0
_diffrn_reflns_limit_l_max 31
_diffrn_reflns_limit_l_min 0
_diffrn_reflns_number 61161
_diffrn_reflns_theta_full 28.02
_diffrn_reflns_theta_max 28.02
_diffrn_reflns_theta_min 2.07
_exptl_absorpt_coefficient_mu 0.169
_exptl_absorpt_correction_type none
_exptl_crystal_colour Red
_exptl_crystal_density_diffrn 1.032
_exptl_crystal_description Cube
_exptl_crystal_F_000 2188
_exptl_crystal_size_max 0.3
_exptl_crystal_size_mid 0.3
_exptl_crystal_size_min 0.3
_refine_diff_density_max 0.364
_refine_diff_density_min -0.216
_refine_diff_density_rms 0.055
_refine_ls_abs_structure_details 'Flack H D (1983), Acta Cryst. A39, 876-881'
_refine_ls_abs_structure_Flack 0.00
_refine_ls_extinction_coef 0.0076(8)
_refine_ls_extinction_expression Fc^*^=kFc[1+0.001xFc^2^\l^3^/sin(2\q)]^-1/4^
_refine_ls_extinction_method SHELXL
_refine_ls_goodness_of_fit_ref 1.027
_refine_ls_hydrogen_treatment mixed
_refine_ls_matrix_type full
_refine_ls_number_parameters 574
_refine_ls_number_reflns 7793
_refine_ls_number_restraints 1
_refine_ls_restrained_S_all 1.027
_refine_ls_R_factor_all 0.0671
_refine_ls_R_factor_gt 0.0526
_refine_ls_shift/su_max 0.060
_refine_ls_shift/su_mean 0.001
_refine_ls_structure_factor_coef Fsqd
_refine_ls_weighting_details 'calc w=1/[\s^2^(Fo^2^)+(0.0927P)^2^+0.9517P] where P=(Fo^2^+2Fc^2^)/3'
_refine_ls_weighting_scheme calc
_refine_ls_wR_factor_gt 0.1388
_refine_ls_wR_factor_ref 0.1514
_reflns_number_gt 6308
_reflns_number_total 7793
_reflns_threshold_expression >2sigma(I)
_cod_data_source_file ja040079y_s1_2.cif
_cod_data_source_block global
_cod_original_sg_symbol_H-M 'P 21 21 21 '
_cod_database_code 4112813

loop_
_symmetry_equiv_pos_as_xyz
'x, y, z'
'-x+1/2, -y, z+1/2'
'x+1/2, -y+1/2, -z'
'-x, y+1/2, -z+1/2'

loop_
_atom_site_label
_atom_site_type_symbol
_atom_site_fract_x
_atom_site_fract_y
_atom_site_fract_z
_atom_site_U_iso_or_equiv
_atom_site_adp_type
_atom_site_occupancy
_atom_site_symmetry_multiplicity
_atom_site_calc_flag
_atom_site_refinement_flags
Si1 Si 0.2064(4) 0.0022(2) 0.16060(18) 0.0499(7) Uani 0.516(3) 1 d P
Si2 Si 0.26348(9) 0.10583(4) 0.16505(5) 0.0550(3) Uani 1 1 d .
Si3 Si 0.32521(9) -0.07478(4) 0.12150(4) 0.0478(2) Uani 1 1 d .
Si4 Si 0.08540(8) -0.03247(4) 0.23236(4) 0.0484(2) Uani 1 1 d .
Si5 Si 0.40573(8) 0.14791(4) 0.22404(4) 0.0461(2) Uani 1 1 d .
Si6 Si 0.16350(9) 0.17845(4) 0.10891(4) 0.0495(2) Uani 1 1 d .
Si11 Si 0.2367(4) 0.0005(2) 0.1780(2) 0.0499(7) Uani 0.484(3) 1 d P
O1 O 0.6256(2) 0.01685(12) 0.37957(11) 0.0615(7) Uani 1 1 d .
O2 O 0.7981(3) -0.00159(13) 0.47558(12) 0.0690(8) Uani 1 1 d .
O3 O 0.8369(3) 0.09830(14) 0.38220(12) 0.0692(8) Uani 1 1 d .
O4 O 0.6536(4) 0.12085(16) 0.47074(15) 0.0982(13) Uani 1 1 d .
C1 C 0.2880(4) -0.15725(17) 0.14177(19) 0.0679(12) Uani 1 1 d .
H1A H 0.2101 -0.1638 0.1364 0.102 Uiso 1 1 calc R
H1B H 0.3063 -0.1638 0.1799 0.102 Uiso 1 1 calc R
H1C H 0.3290 -0.1859 0.1193 0.102 Uiso 1 1 calc R
C2 C 0.4817(3) -0.06998(19) 0.13577(16) 0.0582(9) Uani 1 1 d .
C3 C 0.5251(4) -0.0035(2) 0.1270(2) 0.0707(11) Uani 1 1 d .
H3A H 0.4820 0.0249 0.1486 0.106 Uiso 1 1 calc R
H3B H 0.5191 0.0072 0.0887 0.106 Uiso 1 1 calc R
H3C H 0.6013 -0.0013 0.1381 0.106 Uiso 1 1 calc R
C4 C 0.5016(4) -0.0869(2) 0.19644(19) 0.0723(12) Uani 1 1 d .
H4A H 0.4586 -0.0600 0.2196 0.108 Uiso 1 1 calc R
H4B H 0.5787 -0.0821 0.2050 0.108 Uiso 1 1 calc R
H4C H 0.4798 -0.1291 0.2027 0.108 Uiso 1 1 calc R
C5 C 0.5537(4) -0.1137(2) 0.1006(2) 0.0796(14) Uani 1 1 d .
H5A H 0.5273 -0.1555 0.1045 0.119 Uiso 1 1 calc R
H5B H 0.6292 -0.1114 0.1129 0.119 Uiso 1 1 calc R
H5C H 0.5495 -0.1015 0.0626 0.119 Uiso 1 1 calc R
C6 C 0.2946(4) -0.07460(19) 0.04240(17) 0.0638(10) Uani 1 1 d .
C7 C 0.3523(5) -0.0204(2) 0.01322(19) 0.0798(13) Uani 1 1 d .
H7A H 0.3310 0.0179 0.0304 0.120 Uiso 1 1 calc R
H7B H 0.3308 -0.0197 -0.0249 0.120 Uiso 1 1 calc R
H7C H 0.4311 -0.0254 0.0158 0.120 Uiso 1 1 calc R
C8 C 0.3300(6) -0.1343(2) 0.0137(2) 0.0880(16) Uani 1 1 d .
H8A H 0.2941 -0.1690 0.0309 0.132 Uiso 1 1 calc R
H8B H 0.4089 -0.1390 0.0167 0.132 Uiso 1 1 calc R
H8C H 0.3094 -0.1325 -0.0245 0.132 Uiso 1 1 calc R
C9 C 0.1690(5) -0.0685(3) 0.0341(2) 0.0890(15) Uani 1 1 d .
H9A H 0.1432 -0.0313 0.0517 0.134 Uiso 1 1 calc R
H9B H 0.1324 -0.1037 0.0499 0.134 Uiso 1 1 calc R
H9C H 0.1528 -0.0665 -0.0046 0.134 Uiso 1 1 calc R
C10 C 0.0124(4) 0.03958(17) 0.25975(19) 0.0630(10) Uani 1 1 d .
H10A H -0.0186 0.0625 0.2295 0.094 Uiso 1 1 calc R
H10B H 0.0647 0.0651 0.2790 0.094 Uiso 1 1 calc R
H10C H -0.0458 0.0274 0.2845 0.094 Uiso 1 1 calc R
C11 C 0.1447(3) -0.07157(18) 0.29871(16) 0.0574(9) Uani 1 1 d .
C12 C 0.2139(5) -0.0224(3) 0.3283(2) 0.0924(16) Uani 1 1 d .
H12A H 0.2708 -0.0076 0.3039 0.139 Uiso 1 1 calc R
H12B H 0.2474 -0.0402 0.3605 0.139 Uiso 1 1 calc R
H12C H 0.1671 0.0115 0.3390 0.139 Uiso 1 1 calc R
C13 C 0.2190(4) -0.1273(2) 0.2871(2) 0.0791(13) Uani 1 1 d .
H13A H 0.2757 -0.1157 0.2614 0.119 Uiso 1 1 calc R
H13B H 0.1754 -0.1603 0.2717 0.119 Uiso 1 1 calc R
H13C H 0.2525 -0.1411 0.3208 0.119 Uiso 1 1 calc R
C14 C 0.0553(5) -0.0928(3) 0.3390(2) 0.103(2) Uani 1 1 d .
H14A H 0.0078 -0.0585 0.3478 0.154 Uiso 1 1 calc R
H14B H 0.0895 -0.1079 0.3722 0.154 Uiso 1 1 calc R
H14C H 0.0124 -0.1254 0.3225 0.154 Uiso 1 1 calc R
C15 C -0.0361(3) -0.08118(18) 0.20141(19) 0.0608(10) Uani 1 1 d .
C16 C -0.0014(4) -0.1469(2) 0.1853(2) 0.0841(15) Uani 1 1 d .
H16A H 0.0618 -0.1450 0.1613 0.126 Uiso 1 1 calc R
H16B H -0.0615 -0.1670 0.1665 0.126 Uiso 1 1 calc R
H16C H 0.0173 -0.1699 0.2179 0.126 Uiso 1 1 calc R
C17 C -0.1372(4) -0.0854(3) 0.2381(3) 0.110(2) Uani 1 1 d .
H17A H -0.1598 -0.0444 0.2488 0.165 Uiso 1 1 calc R
H17B H -0.1195 -0.1091 0.2704 0.165 Uiso 1 1 calc R
H17C H -0.1963 -0.1052 0.2184 0.165 Uiso 1 1 calc R
C18 C -0.0748(5) -0.0505(3) 0.1473(3) 0.115(2) Uani 1 1 d .
H18A H -0.0134 -0.0475 0.1222 0.173 Uiso 1 1 calc R
H18B H -0.1028 -0.0097 0.1550 0.173 Uiso 1 1 calc R
H18C H -0.1323 -0.0751 0.1309 0.173 Uiso 1 1 calc R
C19 C 0.4786(3) 0.07915(16) 0.25567(17) 0.0561(9) Uani 1 1 d .
H19A H 0.4254 0.0531 0.2738 0.084 Uiso 1 1 calc R
H19B H 0.5323 0.0934 0.2820 0.084 Uiso 1 1 calc R
H19C H 0.5153 0.0559 0.2273 0.084 Uiso 1 1 calc R
C20 C 0.5245(3) 0.19502(17) 0.18913(17) 0.0550(9) Uani 1 1 d .
C21 C 0.4944(4) 0.2639(2) 0.1790(2) 0.0867(16) Uani 1 1 d .
H21A H 0.4291 0.2662 0.1564 0.130 Uiso 1 1 calc R
H21B H 0.5547 0.2842 0.1605 0.130 Uiso 1 1 calc R
H21C H 0.4806 0.2839 0.2136 0.130 Uiso 1 1 calc R
C22 C 0.6317(4) 0.1952(3) 0.2236(2) 0.0880(16) Uani 1 1 d .
H22A H 0.6165 0.2118 0.2595 0.132 Uiso 1 1 calc R
H22B H 0.6864 0.2204 0.2056 0.132 Uiso 1 1 calc R
H22C H 0.6589 0.1536 0.2271 0.132 Uiso 1 1 calc R
C23 C 0.5517(5) 0.1664(2) 0.1340(2) 0.0853(16) Uani 1 1 d .
H23A H 0.4854 0.1629 0.1124 0.128 Uiso 1 1 calc R
H23B H 0.5830 0.1260 0.1395 0.128 Uiso 1 1 calc R
H23C H 0.6042 0.1921 0.1150 0.128 Uiso 1 1 calc R
C24 C 0.3439(4) 0.19140(17) 0.28781(16) 0.0575(9) Uani 1 1 d .
C25 C 0.2774(5) 0.1445(2) 0.3210(2) 0.0804(14) Uani 1 1 d .
H25A H 0.2204 0.1271 0.2982 0.121 Uiso 1 1 calc R
H25B H 0.2443 0.1648 0.3522 0.121 Uiso 1 1 calc R
H25C H 0.3256 0.1121 0.3336 0.121 Uiso 1 1 calc R
C26 C 0.2695(4) 0.2455(2) 0.2724(2) 0.0833(14) Uani 1 1 d .
H26A H 0.3116 0.2756 0.2522 0.125 Uiso 1 1 calc R
H26B H 0.2406 0.2642 0.3053 0.125 Uiso 1 1 calc R
H26C H 0.2094 0.2308 0.2501 0.125 Uiso 1 1 calc R
C27 C 0.4344(5) 0.2167(2) 0.3258(2) 0.0825(14) Uani 1 1 d .
H27A H 0.4783 0.2465 0.3061 0.124 Uiso 1 1 calc R
H27B H 0.4809 0.1833 0.3379 0.124 Uiso 1 1 calc R
H27C H 0.4009 0.2362 0.3572 0.124 Uiso 1 1 calc R
C28 C 0.2114(4) 0.26122(17) 0.1204(2) 0.0696(12) Uani 1 1 d .
H28A H 0.2006 0.2723 0.1584 0.104 Uiso 1 1 calc R
H28B H 0.1692 0.2887 0.0974 0.104 Uiso 1 1 calc R
H28C H 0.2885 0.2646 0.1113 0.104 Uiso 1 1 calc R
C29 C 0.1910(4) 0.16525(19) 0.03088(18) 0.0633(10) Uani 1 1 d .
C30 C 0.1537(6) 0.2197(2) -0.0060(2) 0.0895(16) Uani 1 1 d .
H30A H 0.0752 0.2255 -0.0025 0.134 Uiso 1 1 calc R
H30B H 0.1715 0.2107 -0.0438 0.134 Uiso 1 1 calc R
H30C H 0.1913 0.2569 0.0052 0.134 Uiso 1 1 calc R
C31 C 0.3173(4) 0.1578(3) 0.0228(2) 0.0790(13) Uani 1 1 d .
H31A H 0.3440 0.1250 0.0459 0.119 Uiso 1 1 calc R
H31B H 0.3538 0.1959 0.0324 0.119 Uiso 1 1 calc R
H31C H 0.3325 0.1480 -0.0151 0.119 Uiso 1 1 calc R
C32 C 0.1343(5) 0.1056(2) 0.0102(2) 0.0812(14) Uani 1 1 d .
H32A H 0.0557 0.1089 0.0156 0.122 Uiso 1 1 calc R
H32B H 0.1621 0.0707 0.0304 0.122 Uiso 1 1 calc R
H32C H 0.1497 0.1001 -0.0283 0.122 Uiso 1 1 calc R
C33 C 0.0074(3) 0.1794(2) 0.12641(19) 0.0629(10) Uani 1 1 d .
C34 C -0.0423(4) 0.1139(2) 0.1238(2) 0.0752(13) Uani 1 1 d .
H34A H -0.0361 0.0981 0.0870 0.113 Uiso 1 1 calc R
H34B H -0.1190 0.1155 0.1343 0.113 Uiso 1 1 calc R
H34C H -0.0029 0.0872 0.1487 0.113 Uiso 1 1 calc R
C35 C -0.0615(4) 0.2232(2) 0.0890(2) 0.0852(15) Uani 1 1 d .
H35A H -0.0542 0.2105 0.0512 0.128 Uiso 1 1 calc R
H35B H -0.0350 0.2649 0.0929 0.128 Uiso 1 1 calc R
H35C H -0.1381 0.2214 0.0996 0.128 Uiso 1 1 calc R
C36 C -0.0036(4) 0.2025(2) 0.1861(2) 0.0800(14) Uani 1 1 d .
H36A H 0.0394 0.1765 0.2101 0.120 Uiso 1 1 calc R
H36B H -0.0800 0.2011 0.1971 0.120 Uiso 1 1 calc R
H36C H 0.0229 0.2444 0.1885 0.120 Uiso 1 1 calc R
C37 C 0.5228(4) -0.0116(2) 0.3956(2) 0.0734(12) Uani 1 1 d .
H37A H 0.4605 0.0120 0.3817 0.088 Uiso 1 1 calc R
H37B H 0.5173 -0.0138 0.4355 0.088 Uiso 1 1 calc R
C38 C 0.5239(6) -0.0759(3) 0.3710(3) 0.126(3) Uani 1 1 d .
H38A H 0.5168 -0.1069 0.3997 0.151 Uiso 1 1 calc R
H38B H 0.4627 -0.0808 0.3454 0.151 Uiso 1 1 calc R
C39 C 0.6297(5) -0.08327(19) 0.3420(2) 0.0745(12) Uani 1 1 d .
H39A H 0.6190 -0.1033 0.3066 0.089 Uiso 1 1 calc R
H39B H 0.6811 -0.1077 0.3638 0.089 Uiso 1 1 calc R
C40 C 0.6719(4) -0.01815(17) 0.33461(15) 0.0578(9) Uani 1 1 d .
H40A H 0.7522 -0.0173 0.3360 0.069 Uiso 1 1 calc R
H40B H 0.6478 -0.0013 0.2995 0.069 Uiso 1 1 calc R
C41 C 0.7401(4) -0.0319(2) 0.51940(18) 0.0715(12) Uani 1 1 d .
H41A H 0.6608 -0.0265 0.5153 0.086 Uiso 1 1 calc R
H41B H 0.7625 -0.0151 0.5548 0.086 Uiso 1 1 calc R
C42 C 0.7713(4) -0.0998(2) 0.5151(2) 0.0815(14) Uani 1 1 d .
H42A H 0.7716 -0.1195 0.5510 0.098 Uiso 1 1 calc R
H42B H 0.7209 -0.1220 0.4910 0.098 Uiso 1 1 calc R
C43 C 0.8860(4) -0.0970(2) 0.4910(2) 0.0719(12) Uani 1 1 d .
H43A H 0.9411 -0.0895 0.5193 0.086 Uiso 1 1 calc R
H43B H 0.9042 -0.1351 0.4717 0.086 Uiso 1 1 calc R
C44 C 0.8783(4) -0.0441(2) 0.45250(18) 0.0674(11) Uani 1 1 d .
H44A H 0.9498 -0.0240 0.4488 0.081 Uiso 1 1 calc R
H44B H 0.8545 -0.0581 0.4164 0.081 Uiso 1 1 calc R
C45 C 0.9395(5) 0.1222(3) 0.4009(2) 0.0887(16) Uani 1 1 d .
H45A H 1.0002 0.0961 0.3889 0.106 Uiso 1 1 calc R
H45B H 0.9406 0.1249 0.4408 0.106 Uiso 1 1 calc R
C46 C 0.9481(8) 0.1855(3) 0.3756(4) 0.144(3) Uani 1 1 d .
H46A H 0.9291 0.2170 0.4026 0.173 Uiso 1 1 calc R
H46B H 1.0232 0.1930 0.3630 0.173 Uiso 1 1 calc R
C47 C 0.8759(7) 0.1879(2) 0.3319(3) 0.105(2) Uani 1 1 d .
H47A H 0.9166 0.1863 0.2974 0.126 Uiso 1 1 calc R
H47B H 0.8343 0.2264 0.3329 0.126 Uiso 1 1 calc R
C48 C 0.8001(4) 0.1349(2) 0.33570(19) 0.0718(12) Uani 1 1 d .
H48A H 0.7247 0.1490 0.3414 0.086 Uiso 1 1 calc R
H48B H 0.8027 0.1105 0.3021 0.086 Uiso 1 1 calc R
C49 C 0.5642(7) 0.1555(5) 0.4561(4) 0.173(4) Uani 1 1 d .
H49A H 0.4997 0.1290 0.4526 0.208 Uiso 1 1 calc R
H49B H 0.5776 0.1748 0.4206 0.208 Uiso 1 1 calc R
C50 C 0.5431(8) 0.2032(3) 0.4974(5) 0.162(5) Uani 1 1 d .
H50A H 0.4755 0.1946 0.5176 0.194 Uiso 1 1 calc R
H50B H 0.5373 0.2438 0.4805 0.194 Uiso 1 1 calc R
C51 C 0.6418(11) 0.1996(3) 0.5344(3) 0.151(4) Uani 1 1 d .
H51A H 0.6867 0.2368 0.5318 0.181 Uiso 1 1 calc R
H51B H 0.6201 0.1933 0.5725 0.181 Uiso 1 1 calc R
C52 C 0.6948(11) 0.1509(6) 0.5147(4) 0.312(11) Uani 1 1 d .
H52A H 0.7015 0.1211 0.5444 0.374 Uiso 1 1 calc R
H52B H 0.7692 0.1642 0.5053 0.374 Uiso 1 1 calc R
Li1 Li 0.7268(7) 0.0585(3) 0.4283(3) 0.0614(16) Uani 1 1 d .

loop_
_atom_site_aniso_label
_atom_site_aniso_U_11
_atom_site_aniso_U_22
_atom_site_aniso_U_33
_atom_site_aniso_U_23
_atom_site_aniso_U_13
_atom_site_aniso_U_12
Si1 0.056(2) 0.0304(5) 0.064(2) -0.0025(13) 0.0173(11) -0.0017(12)
Si2 0.0587(6) 0.0318(4) 0.0746(7) 0.0072(4) -0.0225(5) -0.0022(4)
Si3 0.0572(5) 0.0311(4) 0.0552(5) -0.0011(4) 0.0119(4) 0.0010(4)
Si4 0.0467(5) 0.0348(4) 0.0637(6) -0.0035(4) 0.0104(4) -0.0030(4)
Si5 0.0480(5) 0.0322(4) 0.0580(5) 0.0019(4) -0.0070(4) -0.0001(3)
Si6 0.0531(5) 0.0348(4) 0.0608(6) 0.0044(4) -0.0104(4) 0.0012(4)
Si11 0.056(2) 0.0304(5) 0.064(2) -0.0025(13) 0.0173(11) -0.0017(12)
O1 0.0657(17) 0.0535(15) 0.0652(16) -0.0118(12) 0.0086(12) -0.0075(12)
O2 0.089(2) 0.0586(16) 0.0594(16) 0.0126(13) 0.0115(14) 0.0109(15)
O3 0.078(2) 0.0648(17) 0.0652(17) 0.0179(14) -0.0166(15) -0.0138(15)
O4 0.140(4) 0.081(2) 0.074(2) -0.0159(17) -0.026(2) 0.047(2)
C1 0.088(3) 0.0380(18) 0.077(3) 0.0000(17) 0.030(2) -0.0015(18)
C2 0.062(2) 0.053(2) 0.060(2) 0.0009(17) 0.0152(17) 0.0095(17)
C3 0.066(3) 0.069(3) 0.077(3) -0.002(2) 0.011(2) -0.016(2)
C4 0.069(3) 0.074(3) 0.074(3) 0.004(2) 0.002(2) 0.012(2)
C5 0.067(3) 0.088(3) 0.083(3) -0.008(3) 0.017(2) 0.027(2)
C6 0.075(3) 0.054(2) 0.063(2) -0.0063(19) 0.0043(19) 0.0001(19)
C7 0.103(4) 0.071(3) 0.066(3) 0.017(2) 0.012(3) 0.000(3)
C8 0.128(5) 0.069(3) 0.067(3) -0.023(2) 0.011(3) -0.004(3)
C9 0.093(4) 0.094(4) 0.080(3) 0.000(3) -0.017(3) -0.008(3)
C10 0.066(2) 0.043(2) 0.080(3) -0.0070(18) 0.018(2) -0.0006(16)
C11 0.064(2) 0.0488(19) 0.060(2) 0.0027(17) 0.0103(17) -0.0049(17)
C12 0.119(5) 0.081(3) 0.077(3) 0.005(3) -0.020(3) -0.010(3)
C13 0.086(3) 0.079(3) 0.073(3) 0.007(2) 0.001(2) 0.024(3)
C14 0.098(4) 0.113(4) 0.097(4) 0.046(3) 0.042(3) 0.024(3)
C15 0.049(2) 0.0444(19) 0.089(3) -0.0022(19) 0.0079(18) -0.0087(15)
C16 0.065(3) 0.063(3) 0.124(4) -0.030(3) 0.002(3) -0.008(2)
C17 0.063(3) 0.115(5) 0.152(5) -0.050(4) 0.042(3) -0.041(3)
C18 0.096(4) 0.097(4) 0.152(6) 0.034(4) -0.055(4) -0.043(3)
C19 0.061(2) 0.0403(18) 0.067(2) 0.0029(16) -0.0110(17) 0.0038(15)
C20 0.048(2) 0.0412(18) 0.076(3) 0.0023(16) -0.0081(16) -0.0053(14)
C21 0.076(3) 0.050(2) 0.135(5) 0.026(3) 0.010(3) -0.003(2)
C22 0.061(3) 0.099(4) 0.103(4) 0.025(3) -0.024(3) -0.023(2)
C23 0.085(3) 0.081(3) 0.090(3) -0.008(3) 0.023(3) -0.033(3)
C24 0.065(2) 0.0450(19) 0.063(2) -0.0077(16) -0.0057(17) 0.0008(16)
C25 0.095(4) 0.077(3) 0.069(3) -0.012(2) 0.019(2) -0.010(3)
C26 0.090(3) 0.074(3) 0.087(3) -0.011(2) -0.002(3) 0.033(3)
C27 0.092(4) 0.077(3) 0.078(3) -0.026(3) -0.019(3) 0.003(3)
C28 0.084(3) 0.0380(18) 0.086(3) 0.0045(18) -0.025(2) -0.0057(18)
C29 0.071(3) 0.057(2) 0.062(2) 0.0086(18) -0.0102(19) 0.0018(18)
C30 0.118(4) 0.081(3) 0.069(3) 0.029(2) -0.003(3) 0.017(3)
C31 0.073(3) 0.091(3) 0.073(3) -0.001(3) 0.009(2) 0.002(2)
C32 0.090(3) 0.080(3) 0.073(3) -0.018(2) -0.020(2) 0.001(3)
C33 0.052(2) 0.058(2) 0.079(3) 0.007(2) -0.0125(18) 0.0093(17)
C34 0.063(3) 0.073(3) 0.089(3) 0.016(2) -0.017(2) -0.015(2)
C35 0.061(3) 0.085(3) 0.109(4) 0.023(3) -0.019(2) 0.021(2)
C36 0.076(3) 0.083(3) 0.080(3) -0.005(2) 0.003(2) 0.021(3)
C37 0.074(3) 0.068(3) 0.079(3) -0.010(2) 0.013(2) -0.014(2)
C38 0.132(6) 0.083(4) 0.163(6) -0.048(4) 0.064(5) -0.045(4)
C39 0.100(4) 0.048(2) 0.076(3) -0.006(2) -0.004(2) -0.003(2)
C40 0.069(2) 0.052(2) 0.052(2) -0.0025(16) -0.0033(17) 0.0060(17)
C41 0.075(3) 0.078(3) 0.061(2) 0.017(2) 0.010(2) 0.016(2)
C42 0.075(3) 0.070(3) 0.100(4) 0.024(3) 0.010(3) 0.003(2)
C43 0.076(3) 0.057(2) 0.082(3) -0.004(2) 0.001(2) 0.000(2)
C44 0.067(3) 0.076(3) 0.060(2) -0.002(2) 0.0039(18) 0.007(2)
C45 0.092(4) 0.085(3) 0.089(4) 0.006(3) -0.031(3) -0.022(3)
C46 0.152(7) 0.086(4) 0.195(8) 0.020(5) -0.054(7) -0.055(5)
C47 0.155(6) 0.056(3) 0.103(4) 0.014(3) -0.007(4) -0.021(3)
C48 0.074(3) 0.073(3) 0.068(3) 0.024(2) -0.007(2) 0.001(2)
C49 0.103(6) 0.195(9) 0.221(10) -0.066(8) -0.012(6) 0.061(6)
C50 0.130(7) 0.062(4) 0.293(14) -0.031(6) 0.073(8) 0.000(4)
C51 0.293(13) 0.071(4) 0.089(4) -0.004(3) 0.039(7) 0.033(6)
C52 0.318(16) 0.394(18) 0.223(11) -0.239(13) -0.183(11) 0.272(15)
Li1 0.083(5) 0.046(3) 0.056(4) -0.001(3) -0.001(3) -0.001(3)

loop_
_atom_type_symbol
_atom_type_description
_atom_type_scat_dispersion_real
_atom_type_scat_dispersion_imag
_atom_type_scat_source
C C 0.0033 0.0016 'International Tables Vol C Tables 4.2.6.8 and 6.1.1.4'
H H 0.0000 0.0000 'International Tables Vol C Tables 4.2.6.8 and 6.1.1.4'
Li Li -0.0003 0.0001 'International Tables Vol C Tables 4.2.6.8 and 6.1.1.4'
O O 0.0106 0.0060 'International Tables Vol C Tables 4.2.6.8 and 6.1.1.4'
Si Si 0.0817 0.0704 'International Tables Vol C Tables 4.2.6.8 and 6.1.1.4'

loop_
_geom_angle_atom_site_label_1
_geom_angle_atom_site_label_2
_geom_angle_atom_site_label_3
_geom_angle
Si11 Si1 Si2 80.5(9)
Si11 Si1 Si4 80.2(11)
Si2 Si1 Si4 116.4(2)
Si11 Si1 Si3 82.0(10)
Si2 Si1 Si3 120.3(2)
Si4 Si1 Si3 115.97(18)
Si11 Si2 Si1 13.78(10)
Si11 Si2 Si6 130.28(10)
Si1 Si2 Si6 116.65(10)
Si11 Si2 Si5 112.84(10)
Si1 Si2 Si5 126.59(10)
Si6 Si2 Si5 116.66(5)
C1 Si3 C2 103.6(2)
C1 Si3 C6 102.2(2)
C2 Si3 C6 111.22(18)
C1 Si3 Si11 112.59(18)
C2 Si3 Si11 107.52(16)
C6 Si3 Si11 118.65(17)
C1 Si3 Si1 113.96(17)
C2 Si3 Si1 118.73(16)
C6 Si3 Si1 105.95(16)
Si11 Si3 Si1 13.47(10)
C10 Si4 C11 103.55(19)
C10 Si4 C15 103.00(19)
C11 Si4 C15 111.06(18)
C10 Si4 Si11 107.86(18)
C11 Si4 Si11 107.86(15)
C15 Si4 Si11 121.86(17)
C10 Si4 Si1 106.32(17)
C11 Si4 Si1 120.73(15)
C15 Si4 Si1 110.31(17)
Si11 Si4 Si1 13.50(10)
C19 Si5 C20 104.06(17)
C19 Si5 C24 103.50(17)
C20 Si5 C24 111.94(17)
C19 Si5 Si2 106.11(12)
C20 Si5 Si2 117.50(13)
C24 Si5 Si2 112.17(13)
C28 Si6 C33 104.8(2)
C28 Si6 C29 103.3(2)
C33 Si6 C29 112.47(19)
C28 Si6 Si2 112.16(14)
C33 Si6 Si2 111.87(14)
C29 Si6 Si2 111.78(13)
Si1 Si11 Si2 85.7(9)
Si1 Si11 Si4 86.3(11)
Si2 Si11 Si4 118.6(2)
Si1 Si11 Si3 84.5(10)
Si2 Si11 Si3 121.9(2)
Si4 Si11 Si3 117.6(2)
C37 O1 C40 108.4(3)
C37 O1 Li1 125.5(3)
C40 O1 Li1 117.6(3)
C41 O2 C44 109.0(3)
C41 O2 Li1 122.0(4)
C44 O2 Li1 119.6(3)
C45 O3 C48 108.6(4)
C45 O3 Li1 125.2(4)
C48 O3 Li1 118.8(3)
C52 O4 C49 103.6(6)
C52 O4 Li1 126.6(5)
C49 O4 Li1 127.8(5)
Si3 C1 H1A 109.5
Si3 C1 H1B 109.5
H1A C1 H1B 109.5
Si3 C1 H1C 109.5
H1A C1 H1C 109.5
H1B C1 H1C 109.5
C4 C2 C5 107.3(4)
C4 C2 C3 107.5(4)
C5 C2 C3 107.5(4)
C4 C2 Si3 108.2(3)
C5 C2 Si3 115.0(3)
C3 C2 Si3 111.1(3)
C2 C3 H3A 109.5
C2 C3 H3B 109.5
H3A C3 H3B 109.5
C2 C3 H3C 109.5
H3A C3 H3C 109.5
H3B C3 H3C 109.5
C2 C4 H4A 109.5
C2 C4 H4B 109.5
H4A C4 H4B 109.5
C2 C4 H4C 109.5
H4A C4 H4C 109.5
H4B C4 H4C 109.5
C2 C5 H5A 109.5
C2 C5 H5B 109.5
H5A C5 H5B 109.5
C2 C5 H5C 109.5
H5A C5 H5C 109.5
H5B C5 H5C 109.5
C8 C6 C9 106.8(4)
C8 C6 C7 107.8(4)
C9 C6 C7 108.8(4)
C8 C6 Si3 113.1(3)
C9 C6 Si3 108.4(3)
C7 C6 Si3 111.7(3)
C6 C7 H7A 109.5
C6 C7 H7B 109.5
H7A C7 H7B 109.5
C6 C7 H7C 109.5
H7A C7 H7C 109.5
H7B C7 H7C 109.5
C6 C8 H8A 109.5
C6 C8 H8B 109.5
H8A C8 H8B 109.5
C6 C8 H8C 109.5
H8A C8 H8C 109.5
H8B C8 H8C 109.5
C6 C9 H9A 109.5
C6 C9 H9B 109.5
H9A C9 H9B 109.5
C6 C9 H9C 109.5
H9A C9 H9C 109.5
H9B C9 H9C 109.5
Si4 C10 H10A 109.5
Si4 C10 H10B 109.5
H10A C10 H10B 109.5
Si4 C10 H10C 109.5
H10A C10 H10C 109.5
H10B C10 H10C 109.5
C14 C11 C13 107.3(4)
C14 C11 C12 107.1(4)
C13 C11 C12 108.2(4)
C14 C11 Si4 113.5(3)
C13 C11 Si4 113.8(3)
C12 C11 Si4 106.7(3)
C11 C12 H12A 109.5
C11 C12 H12B 109.5
H12A C12 H12B 109.5
C11 C12 H12C 109.5
H12A C12 H12C 109.5
H12B C12 H12C 109.5
C11 C13 H13A 109.5
C11 C13 H13B 109.5
H13A C13 H13B 109.5
C11 C13 H13C 109.5
H13A C13 H13C 109.5
H13B C13 H13C 109.5
C11 C14 H14A 109.5
C11 C14 H14B 109.5
H14A C14 H14B 109.5
C11 C14 H14C 109.5
H14A C14 H14C 109.5
H14B C14 H14C 109.5
C17 C15 C16 108.4(4)
C17 C15 C18 106.4(5)
C16 C15 C18 105.2(5)
C17 C15 Si4 114.3(3)
C16 C15 Si4 113.0(3)
C18 C15 Si4 108.9(3)
C15 C16 H16A 109.5
C15 C16 H16B 109.5
H16A C16 H16B 109.5
C15 C16 H16C 109.5
H16A C16 H16C 109.5
H16B C16 H16C 109.5
C15 C17 H17A 109.5
C15 C17 H17B 109.5
H17A C17 H17B 109.5
C15 C17 H17C 109.5
H17A C17 H17C 109.5
H17B C17 H17C 109.5
C15 C18 H18A 109.5
C15 C18 H18B 109.5
H18A C18 H18B 109.5
C15 C18 H18C 109.5
H18A C18 H18C 109.5
H18B C18 H18C 109.5
Si5 C19 H19A 109.5
Si5 C19 H19B 109.5
H19A C19 H19B 109.5
Si5 C19 H19C 109.5
H19A C19 H19C 109.5
H19B C19 H19C 109.5
C23 C20 C22 107.4(4)
C23 C20 C21 107.6(4)
C22 C20 C21 106.3(4)
C23 C20 Si5 109.4(3)
C22 C20 Si5 112.6(3)
C21 C20 Si5 113.3(3)
C20 C21 H21A 109.5
C20 C21 H21B 109.5
H21A C21 H21B 109.5
C20 C21 H21C 109.5
H21A C21 H21C 109.5
H21B C21 H21C 109.5
C20 C22 H22A 109.5
C20 C22 H22B 109.5
H22A C22 H22B 109.5
C20 C22 H22C 109.5
H22A C22 H22C 109.5
H22B C22 H22C 109.5
C20 C23 H23A 109.5
C20 C23 H23B 109.5
H23A C23 H23B 109.5
C20 C23 H23C 109.5
H23A C23 H23C 109.5
H23B C23 H23C 109.5
C26 C24 C25 109.2(4)
C26 C24 C27 107.2(4)
C25 C24 C27 107.2(4)
C26 C24 Si5 113.6(3)
C25 C24 Si5 107.5(3)
C27 C24 Si5 112.0(3)
C24 C25 H25A 109.5
C24 C25 H25B 109.5
H25A C25 H25B 109.5
C24 C25 H25C 109.5
H25A C25 H25C 109.5
H25B C25 H25C 109.5
C24 C26 H26A 109.5
C24 C26 H26B 109.5
H26A C26 H26B 109.5
C24 C26 H26C 109.5
H26A C26 H26C 109.5
H26B C26 H26C 109.5
C24 C27 H27A 109.5
C24 C27 H27B 109.5
H27A C27 H27B 109.5
C24 C27 H27C 109.5
H27A C27 H27C 109.5
H27B C27 H27C 109.5
Si6 C28 H28A 109.5
Si6 C28 H28B 109.5
H28A C28 H28B 109.5
Si6 C28 H28C 109.5
H28A C28 H28C 109.5
H28B C28 H28C 109.5
C30 C29 C32 108.5(4)
C30 C29 C31 107.0(4)
C32 C29 C31 108.1(4)
C30 C29 Si6 113.8(3)
C32 C29 Si6 111.3(3)
C31 C29 Si6 107.9(3)
C29 C30 H30A 109.5
C29 C30 H30B 109.5
H30A C30 H30B 109.5
C29 C30 H30C 109.5
H30A C30 H30C 109.5
H30B C30 H30C 109.5
C29 C31 H31A 109.5
C29 C31 H31B 109.5
H31A C31 H31B 109.5
C29 C31 H31C 109.5
H31A C31 H31C 109.5
H31B C31 H31C 109.5
C29 C32 H32A 109.5
C29 C32 H32B 109.5
H32A C32 H32B 109.5
C29 C32 H32C 109.5
H32A C32 H32C 109.5
H32B C32 H32C 109.5
C34 C33 C36 107.6(4)
C34 C33 C35 109.1(4)
C36 C33 C35 107.9(4)
C34 C33 Si6 111.3(3)
C36 C33 Si6 107.1(3)
C35 C33 Si6 113.6(3)
C33 C34 H34A 109.5
C33 C34 H34B 109.5
H34A C34 H34B 109.5
C33 C34 H34C 109.5
H34A C34 H34C 109.5
H34B C34 H34C 109.5
C33 C35 H35A 109.5
C33 C35 H35B 109.5
H35A C35 H35B 109.5
C33 C35 H35C 109.5
H35A C35 H35C 109.5
H35B C35 H35C 109.5
C33 C36 H36A 109.5
C33 C36 H36B 109.5
H36A C36 H36B 109.5
C33 C36 H36C 109.5
H36A C36 H36C 109.5
H36B C36 H36C 109.5
O1 C37 C38 106.1(4)
O1 C37 H37A 110.5
C38 C37 H37A 110.5
O1 C37 H37B 110.5
C38 C37 H37B 110.5
H37A C37 H37B 108.7
C39 C38 C37 107.3(4)
C39 C38 H38A 110.3
C37 C38 H38A 110.3
C39 C38 H38B 110.3
C37 C38 H38B 110.3
H38A C38 H38B 108.5
C38 C39 C40 104.5(4)
C38 C39 H39A 110.8
C40 C39 H39A 110.8
C38 C39 H39B 110.8
C40 C39 H39B 110.8
H39A C39 H39B 108.9
O1 C40 C39 105.5(3)
O1 C40 H40A 110.6
C39 C40 H40A 110.6
O1 C40 H40B 110.6
C39 C40 H40B 110.6
H40A C40 H40B 108.8
O2 C41 C42 105.6(4)
O2 C41 H41A 110.6
C42 C41 H41A 110.6
O2 C41 H41B 110.6
C42 C41 H41B 110.6
H41A C41 H41B 108.7
C43 C42 C41 102.5(4)
C43 C42 H42A 111.3
C41 C42 H42A 111.3
C43 C42 H42B 111.3
C41 C42 H42B 111.3
H42A C42 H42B 109.2
C44 C43 C42 102.6(4)
C44 C43 H43A 111.3
C42 C43 H43A 111.3
C44 C43 H43B 111.3
C42 C43 H43B 111.3
H43A C43 H43B 109.2
O2 C44 C43 106.7(3)
O2 C44 H44A 110.4
C43 C44 H44A 110.4
O2 C44 H44B 110.4
C43 C44 H44B 110.4
H44A C44 H44B 108.6
O3 C45 C46 105.1(5)
O3 C45 H45A 110.7
C46 C45 H45A 110.7
O3 C45 H45B 110.7
C46 C45 H45B 110.7
H45A C45 H45B 108.8
C47 C46 C45 107.9(5)
C47 C46 H46A 110.1
C45 C46 H46A 110.1
C47 C46 H46B 110.1
C45 C46 H46B 110.1
H46A C46 H46B 108.4
C46 C47 C48 108.5(5)
C46 C47 H47A 110.0
C48 C47 H47A 110.0
C46 C47 H47B 110.0
C48 C47 H47B 110.0
H47A C47 H47B 108.4
O3 C48 C47 106.4(4)
O3 C48 H48A 110.4
C47 C48 H48A 110.4
O3 C48 H48B 110.4
C47 C48 H48B 110.4
H48A C48 H48B 108.6
O4 C49 C50 110.2(8)
O4 C49 H49A 109.6
C50 C49 H49A 109.6
O4 C49 H49B 109.6
C50 C49 H49B 109.6
H49A C49 H49B 108.1
C49 C50 C51 103.7(6)
C49 C50 H50A 111.0
C51 C50 H50A 111.0
C49 C50 H50B 111.0
C51 C50 H50B 111.0
H50A C50 H50B 109.0
C52 C51 C50 102.1(7)
C52 C51 H51A 111.3
C50 C51 H51A 111.3
C52 C51 H51B 111.3
C50 C51 H51B 111.3
H51A C51 H51B 109.2
C51 C52 O4 119.5(9)
C51 C52 H52A 107.4
O4 C52 H52A 107.4
C51 C52 H52B 107.4
O4 C52 H52B 107.4
H52A C52 H52B 107.0
O4 Li1 O1 111.4(4)
O4 Li1 O2 111.0(4)
O1 Li1 O2 109.6(3)
O4 Li1 O3 108.4(4)
O1 Li1 O3 106.7(3)
O2 Li1 O3 109.6(4)

loop_
_geom_bond_atom_site_label_1
_geom_bond_atom_site_label_2
_geom_bond_distance
Si1 Si11 0.559(4)
Si1 Si2 2.341(5)
Si1 Si4 2.392(5)
Si1 Si3 2.390(5)
Si2 Si11 2.316(5)
Si2 Si6 2.4008(13)
Si2 Si5 2.4122(13)
Si3 C1 1.899(4)
Si3 C2 1.924(4)
Si3 C6 1.953(4)
Si3 Si11 2.378(5)
Si4 C10 1.906(4)
Si4 C11 1.952(4)
Si4 C15 1.954(4)
Si4 Si11 2.362(6)
Si5 C19 1.887(4)
Si5 C20 1.950(4)
Si5 C24 1.957(4)
Si6 C28 1.897(4)
Si6 C33 1.932(4)
Si6 C29 1.942(5)
O1 C37 1.438(5)
O1 C40 1.439(4)
O1 Li1 1.923(8)
O2 C41 1.430(5)
O2 C44 1.446(5)
O2 Li1 1.931(7)
O3 C45 1.416(6)
O3 C48 1.446(5)
O3 Li1 1.937(8)
O4 C52 1.343(8)
O4 C49 1.360(8)
O4 Li1 1.911(8)
C1 H1A 0.9600
C1 H1B 0.9600
C1 H1C 0.9600
C2 C4 1.534(6)
C2 C5 1.540(5)
C2 C3 1.541(6)
C3 H3A 0.9600
C3 H3B 0.9600
C3 H3C 0.9600
C4 H4A 0.9600
C4 H4B 0.9600
C4 H4C 0.9600
C5 H5A 0.9600
C5 H5B 0.9600
C5 H5C 0.9600
C6 C8 1.524(6)
C6 C9 1.536(7)
C6 C7 1.534(6)
C7 H7A 0.9600
C7 H7B 0.9600
C7 H7C 0.9600
C8 H8A 0.9600
C8 H8B 0.9600
C8 H8C 0.9600
C9 H9A 0.9600
C9 H9B 0.9600
C9 H9C 0.9600
C10 H10A 0.9600
C10 H10B 0.9600
C10 H10C 0.9600
C11 C14 1.526(6)
C11 C13 1.527(6)
C11 C12 1.529(6)
C12 H12A 0.9600
C12 H12B 0.9600
C12 H12C 0.9600
C13 H13A 0.9600
C13 H13B 0.9600
C13 H13C 0.9600
C14 H14A 0.9600
C14 H14B 0.9600
C14 H14C 0.9600
C15 C17 1.513(6)
C15 C16 1.528(6)
C15 C18 1.543(7)
C16 H16A 0.9600
C16 H16B 0.9600
C16 H16C 0.9600
C17 H17A 0.9600
C17 H17B 0.9600
C17 H17C 0.9600
C18 H18A 0.9600
C18 H18B 0.9600
C18 H18C 0.9600
C19 H19A 0.9600
C19 H19B 0.9600
C19 H19C 0.9600
C20 C23 1.509(6)
C20 C22 1.541(6)
C20 C21 1.548(6)
C21 H21A 0.9600
C21 H21B 0.9600
C21 H21C 0.9600
C22 H22A 0.9600
C22 H22B 0.9600
C22 H22C 0.9600
C23 H23A 0.9600
C23 H23B 0.9600
C23 H23C 0.9600
C24 C26 1.518(6)
C24 C25 1.522(6)
C24 C27 1.530(6)
C25 H25A 0.9600
C25 H25B 0.9600
C25 H25C 0.9600
C26 H26A 0.9600
C26 H26B 0.9600
C26 H26C 0.9600
C27 H27A 0.9600
C27 H27B 0.9600
C27 H27C 0.9600
C28 H28A 0.9600
C28 H28B 0.9600
C28 H28C 0.9600
C29 C30 1.544(6)
C29 C32 1.541(6)
C29 C31 1.546(7)
C30 H30A 0.9600
C30 H30B 0.9600
C30 H30C 0.9600
C31 H31A 0.9600
C31 H31B 0.9600
C31 H31C 0.9600
C32 H32A 0.9600
C32 H32B 0.9600
C32 H32C 0.9600
C33 C34 1.536(6)
C33 C36 1.538(7)
C33 C35 1.553(6)
C34 H34A 0.9600
C34 H34B 0.9600
C34 H34C 0.9600
C35 H35A 0.9600
C35 H35B 0.9600
C35 H35C 0.9600
C36 H36A 0.9600
C36 H36B 0.9600
C36 H36C 0.9600
C37 C38 1.510(7)
C37 H37A 0.9700
C37 H37B 0.9700
C38 C39 1.466(8)
C38 H38A 0.9700
C38 H38B 0.9700
C39 C40 1.505(6)
C39 H39A 0.9700
C39 H39B 0.9700
C40 H40A 0.9700
C40 H40B 0.9700
C41 C42 1.516(7)
C41 H41A 0.9700
C41 H41B 0.9700
C42 C43 1.505(7)
C42 H42A 0.9700
C42 H42B 0.9700
C43 C44 1.478(6)
C43 H43A 0.9700
C43 H43B 0.9700
C44 H44A 0.9700
C44 H44B 0.9700
C45 C46 1.500(8)
C45 H45A 0.9700
C45 H45B 0.9700
C46 C47 1.373(10)
C46 H46A 0.9700
C46 H46B 0.9700
C47 C48 1.469(7)
C47 H47A 0.9700
C47 H47B 0.9700
C48 H48A 0.9700
C48 H48B 0.9700
C49 C50 1.459(11)
C49 H49A 0.9700
C49 H49B 0.9700
C50 C51 1.493(13)
C50 H50A 0.9700
C50 H50B 0.9700
C51 C52 1.319(10)
C51 H51A 0.9700
C51 H51B 0.9700
C52 H52A 0.9700
C52 H52B 0.9700
